data_7015700
loop_
_publ_author_name
'Reid, Derek J.'
'Cull, John E. W.'
'Chisholm, Kimberley D. S.'
'Langlois, Alexandre'
'Lin, Po-Heng'
'Long, J\'er\^ome'
'Lebel, Olivier'
'Korobkov, Ilia'
'Wang, Ruiyao'
'Wuest, James D.'
'Murugesu, Muralee'
'Scott, Jennifer'

_publ_section_title
;
 Synthesis, structure and magnetism of homodinuclear complexes of Co,
 Ni and Cu supported by a novel bitriazine scaffold.
;
_journal_issue 18
_journal_name_full 'Dalton transactions (Cambridge, England : 2003)'
_journal_page_first 5009
_journal_page_last 5017
_journal_paper_doi 10.1039/c1dt00018g
_journal_volume 40
_journal_year 2011
_chemical_formula_sum 'C28 H46 N16 Ni2 O18'
_chemical_formula_weight 1012.23
_chemical_name_systematic
;
?
;
_space_group_IT_number 2
_symmetry_cell_setting triclinic
_symmetry_space_group_name_Hall '-P 1'
_symmetry_space_group_name_H-M 'P -1'
_atom_sites_solution_hydrogens geom
_atom_sites_solution_primary direct
_atom_sites_solution_secondary difmap
_audit_creation_method SHELXL-97
_cell_angle_alpha 106.2700(10)
_cell_angle_beta 92.7070(10)
_cell_angle_gamma 93.2830(10)
_cell_formula_units_Z 1
_cell_length_a 9.10730(10)
_cell_length_b 9.48280(10)
_cell_length_c 13.0297(2)
_cell_measurement_reflns_used 5236
_cell_measurement_temperature 223(2)
_cell_measurement_theta_max 27.20
_cell_measurement_theta_min 2.24
_cell_volume 1076.09(2)
_computing_cell_refinement 'Bruker SAINT'
_computing_data_collection 'Bruker APEX2'
_computing_data_reduction 'Bruker SAINT'
_computing_molecular_graphics 'Bruker SHELXTL'
_computing_publication_material 'Bruker SHELXTL'
_computing_structure_refinement 'SHELXL-97 (Sheldrick, 2008)'
_computing_structure_solution 'SHELXS-97 (Sheldrick, 2008)'
_diffrn_ambient_temperature 223(2)
_diffrn_measured_fraction_theta_full 0.992
_diffrn_measured_fraction_theta_max 0.992
_diffrn_measurement_device_type 'Bruker APEX-II CCD'
_diffrn_measurement_method '\f and \w scans'
_diffrn_radiation_monochromator graphite
_diffrn_radiation_source 'fine-focus sealed tube'
_diffrn_radiation_type MoK\a
_diffrn_radiation_wavelength 0.71073
_diffrn_reflns_av_R_equivalents 0.0167
_diffrn_reflns_av_sigmaI/netI 0.0238
_diffrn_reflns_limit_h_max 11
_diffrn_reflns_limit_h_min -10
_diffrn_reflns_limit_k_max 11
_diffrn_reflns_limit_k_min -10
_diffrn_reflns_limit_l_max 16
_diffrn_reflns_limit_l_min -16
_diffrn_reflns_number 8858
_diffrn_reflns_theta_full 26.00
_diffrn_reflns_theta_max 26.00
_diffrn_reflns_theta_min 2.24
_exptl_absorpt_coefficient_mu 0.965
_exptl_absorpt_correction_T_max 0.7943
_exptl_absorpt_correction_T_min 0.7287
_exptl_absorpt_correction_type multi-scan
_exptl_crystal_colour green
_exptl_crystal_density_diffrn 1.562
_exptl_crystal_density_method 'not measured'
_exptl_crystal_description block
_exptl_crystal_F_000 526
_exptl_crystal_size_max 0.35
_exptl_crystal_size_mid 0.25
_exptl_crystal_size_min 0.25
_refine_diff_density_max 0.267
_refine_diff_density_min -0.276
_refine_diff_density_rms 0.051
_refine_ls_extinction_method none
_refine_ls_goodness_of_fit_ref 1.038
_refine_ls_hydrogen_treatment mixed
_refine_ls_matrix_type full
_refine_ls_number_parameters 313
_refine_ls_number_reflns 4192
_refine_ls_number_restraints 0
_refine_ls_restrained_S_all 1.038
_refine_ls_R_factor_all 0.0320
_refine_ls_R_factor_gt 0.0278
_refine_ls_shift/su_max 0.002
_refine_ls_shift/su_mean 0.000
_refine_ls_structure_factor_coef Fsqd
_refine_ls_weighting_details 'calc w=1/[\s^2^(Fo^2^)+(0.0371P)^2^+0.4416P] where P=(Fo^2^+2Fc^2^)/3'
_refine_ls_weighting_scheme calc
_refine_ls_wR_factor_gt 0.0707
_refine_ls_wR_factor_ref 0.0734
_reflns_number_gt 3798
_reflns_number_total 4192
_reflns_threshold_expression >2sigma(I)
_cod_data_source_file c1dt00018g.txt
_cod_data_source_block jen02_complex_3
_cod_depositor_comments
;
The following automatic conversions were performed:
'_symmetry_cell_setting' value 'Triclinic' changed to 'triclinic'
according to '/home/saulius/struct/CIF-dictionaries/cif_core.dic'
dictionary named 'cif_core.dic' version 2.4.1 from 2010-06-29.

Automatic conversion script
Id: cif_fix_enum 1555 2011-01-17 13:19:09Z saulius 
;
_cod_original_sg_symbol_H-M P-1
_cod_database_code 7015700

loop_
_symmetry_equiv_pos_as_xyz
'x, y, z'
'-x, -y, -z'

loop_
_atom_site_label
_atom_site_type_symbol
_atom_site_fract_x
_atom_site_fract_y
_atom_site_fract_z
_atom_site_U_iso_or_equiv
_atom_site_adp_type
_atom_site_occupancy
_atom_site_symmetry_multiplicity
_atom_site_calc_flag
_atom_site_refinement_flags
_atom_site_disorder_assembly
_atom_site_disorder_group
Ni1 Ni 0.36477(2) 1.02896(2) 0.308243(17) 0.02266(8) Uani 1 1 d . . .
O1 O 0.52794(16) 0.91627(17) 0.22428(12) 0.0341(3) Uani 1 1 d . . .
H1H H 0.552(3) 0.868(3) 0.248(2) 0.038(7) Uiso 1 1 d . . .
O2 O 0.18695(15) 1.13524(17) 0.37619(12) 0.0323(3) Uani 1 1 d . . .
H2H H 0.211(3) 1.188(3) 0.428(2) 0.040(8) Uiso 1 1 d . . .
O3 O 0.38392(14) 1.18090(14) 0.22400(10) 0.0312(3) Uani 1 1 d . . .
O4 O 0.21112(14) 0.90189(14) 0.18869(10) 0.0318(3) Uani 1 1 d . . .
O5 O 0.2688(2) 0.69696(18) 0.07970(14) 0.0623(5) Uani 1 1 d . . .
O6 O 0.2861(3) 0.8945(2) 0.03156(13) 0.0734(6) Uani 1 1 d . . .
O7 O 0.59804(18) 0.67014(19) 0.29644(14) 0.0549(4) Uani 1 1 d . . .
O8 O 0.75027(19) 0.85131(17) 0.38279(13) 0.0502(4) Uani 1 1 d . . .
O9 O 0.72452(17) 0.65663(15) 0.43756(12) 0.0420(4) Uani 1 1 d . . .
N1 N 0.36405(15) 0.88397(15) 0.40631(11) 0.0217(3) Uani 1 1 d . . .
N2 N 0.48545(15) 0.85644(15) 0.56424(11) 0.0216(3) Uani 1 1 d . . .
N3 N 0.30294(16) 0.67130(16) 0.46431(12) 0.0262(3) Uani 1 1 d . . .
N4 N 0.4315(2) 0.64044(19) 0.60921(14) 0.0331(4) Uani 1 1 d . . .
H4NB H 0.490(2) 0.675(2) 0.6655(19) 0.037(6) Uiso 1 1 d . . .
H4NA H 0.385(3) 0.558(3) 0.5960(19) 0.044(7) Uiso 1 1 d . . .
N5 N 0.18317(17) 0.71013(17) 0.31539(13) 0.0295(4) Uani 1 1 d . . .
H5N H 0.185(3) 0.761(3) 0.2743(19) 0.045(7) Uiso 1 1 d . . .
N6 N 0.29196(19) 1.28884(19) 0.10376(13) 0.0353(4) Uani 1 1 d . . .
N7 N 0.2572(2) 0.8284(2) 0.09608(13) 0.0408(4) Uani 1 1 d . . .
N8 N 0.69143(19) 0.72579(19) 0.37121(14) 0.0361(4) Uani 1 1 d . . .
C1 C 0.45745(17) 0.92716(17) 0.49163(13) 0.0196(3) Uani 1 1 d . . .
C2 C 0.40553(18) 0.72233(19) 0.54476(14) 0.0232(3) Uani 1 1 d . . .
C3 C 0.28420(18) 0.75167(18) 0.39713(14) 0.0231(3) Uani 1 1 d . . .
C4 C 0.07259(19) 0.59230(19) 0.28736(15) 0.0271(4) Uani 1 1 d . . .
C5 C 0.0603(2) 0.4788(2) 0.3341(2) 0.0469(6) Uani 1 1 d . . .
H5A H 0.1283 0.4749 0.3896 0.056 Uiso 1 1 calc R . .
C6 C -0.0540(3) 0.3708(3) 0.2979(2) 0.0568(7) Uani 1 1 d . . .
H6A H -0.0636 0.2940 0.3302 0.068 Uiso 1 1 calc R . .
C7 C -0.1535(2) 0.3729(2) 0.21636(19) 0.0428(5) Uani 1 1 d . . .
H7A H -0.2287 0.2970 0.1918 0.051 Uiso 1 1 calc R . .
C8 C -0.1424(2) 0.4868(2) 0.17082(17) 0.0388(5) Uani 1 1 d . . .
H8A H -0.2109 0.4902 0.1154 0.047 Uiso 1 1 calc R . .
C9 C -0.0303(2) 0.5964(2) 0.20663(16) 0.0358(4) Uani 1 1 d . . .
H9A H -0.0236 0.6749 0.1759 0.043 Uiso 1 1 calc R . .
C10 C 0.6466(3) 0.9848(3) 0.1850(2) 0.0590(7) Uani 1 1 d . . .
H10A H 0.7202 0.9148 0.1614 0.089 Uiso 1 1 calc R . .
H10B H 0.6904 1.0686 0.2415 0.089 Uiso 1 1 calc R . .
H10C H 0.6104 1.0180 0.1252 0.089 Uiso 1 1 calc R . .
C11 C 0.0506(2) 1.0580(3) 0.3857(2) 0.0461(5) Uani 1 1 d . . .
H11A H -0.0111 1.1255 0.4316 0.069 Uiso 1 1 calc R . .
H11B H 0.0704 0.9786 0.4167 0.069 Uiso 1 1 calc R . .
H11C H 0.0002 1.0177 0.3154 0.069 Uiso 1 1 calc R . .
C12 C 0.2802(2) 1.2017(2) 0.16445(15) 0.0315(4) Uani 1 1 d . . .
H12A H 0.1882 1.1510 0.1637 0.038 Uiso 1 1 calc R . .
C13 C 0.1665(3) 1.3079(3) 0.03657(19) 0.0532(6) Uani 1 1 d . . .
H13A H 0.0809 1.2492 0.0473 0.080 Uiso 1 1 calc R . .
H13B H 0.1892 1.2763 -0.0381 0.080 Uiso 1 1 calc R . .
H13C H 0.1459 1.4110 0.0558 0.080 Uiso 1 1 calc R . .
C14 C 0.4291(3) 1.3708(3) 0.0995(3) 0.0715(9) Uani 1 1 d . . .
H14A H 0.5017 1.3551 0.1514 0.107 Uiso 1 1 calc R . .
H14B H 0.4134 1.4749 0.1162 0.107 Uiso 1 1 calc R . .
H14C H 0.4643 1.3375 0.0282 0.107 Uiso 1 1 calc R . .

loop_
_atom_site_aniso_label
_atom_site_aniso_U_11
_atom_site_aniso_U_22
_atom_site_aniso_U_33
_atom_site_aniso_U_23
_atom_site_aniso_U_13
_atom_site_aniso_U_12
Ni1 0.02754(13) 0.02115(13) 0.02051(13) 0.00980(9) -0.00410(8) -0.00321(9)
O1 0.0406(8) 0.0335(8) 0.0321(8) 0.0148(7) 0.0049(6) 0.0044(6)
O2 0.0326(7) 0.0337(8) 0.0316(8) 0.0113(7) -0.0011(6) 0.0019(6)
O3 0.0388(7) 0.0287(7) 0.0287(7) 0.0160(6) -0.0076(5) -0.0058(5)
O4 0.0402(7) 0.0308(7) 0.0238(7) 0.0101(6) -0.0069(5) -0.0078(6)
O5 0.0993(14) 0.0325(9) 0.0485(10) 0.0019(8) 0.0088(10) -0.0044(9)
O6 0.1312(18) 0.0612(12) 0.0325(9) 0.0225(9) 0.0148(10) -0.0075(12)
O7 0.0472(9) 0.0545(11) 0.0538(10) 0.0011(8) -0.0103(8) 0.0110(8)
O8 0.0652(10) 0.0333(8) 0.0569(10) 0.0206(8) 0.0085(8) -0.0002(7)
O9 0.0574(9) 0.0284(8) 0.0423(8) 0.0135(7) 0.0027(7) 0.0028(7)
N1 0.0252(7) 0.0186(7) 0.0216(7) 0.0081(6) -0.0028(5) -0.0035(5)
N2 0.0255(7) 0.0182(7) 0.0220(7) 0.0088(6) -0.0021(6) -0.0026(5)
N3 0.0312(8) 0.0223(8) 0.0264(8) 0.0117(6) -0.0062(6) -0.0063(6)
N4 0.0445(10) 0.0247(9) 0.0315(9) 0.0162(7) -0.0144(7) -0.0128(7)
N5 0.0355(8) 0.0249(8) 0.0297(8) 0.0151(7) -0.0114(7) -0.0097(6)
N6 0.0453(10) 0.0352(9) 0.0301(9) 0.0176(8) -0.0028(7) 0.0049(7)
N7 0.0547(11) 0.0398(11) 0.0249(9) 0.0090(8) -0.0077(8) -0.0134(8)
N8 0.0370(9) 0.0316(9) 0.0387(10) 0.0064(8) 0.0082(7) 0.0080(7)
C1 0.0218(8) 0.0174(8) 0.0199(8) 0.0061(7) 0.0010(6) -0.0001(6)
C2 0.0270(8) 0.0196(8) 0.0233(9) 0.0081(7) -0.0007(7) -0.0024(7)
C3 0.0257(8) 0.0200(9) 0.0234(9) 0.0071(7) -0.0009(7) -0.0024(7)
C4 0.0278(9) 0.0212(9) 0.0300(10) 0.0055(8) -0.0050(7) -0.0038(7)
C5 0.0440(12) 0.0384(12) 0.0625(15) 0.0295(12) -0.0251(11) -0.0151(9)
C6 0.0530(14) 0.0397(13) 0.0845(19) 0.0386(14) -0.0258(13) -0.0208(10)
C7 0.0358(11) 0.0335(11) 0.0554(14) 0.0123(10) -0.0108(10) -0.0139(9)
C8 0.0349(10) 0.0434(12) 0.0353(11) 0.0113(10) -0.0116(8) -0.0109(9)
C9 0.0402(11) 0.0341(11) 0.0340(11) 0.0155(9) -0.0094(8) -0.0089(8)
C10 0.0550(15) 0.0562(16) 0.0755(19) 0.0296(15) 0.0313(14) 0.0069(12)
C11 0.0353(11) 0.0485(13) 0.0606(15) 0.0246(12) 0.0100(10) 0.0031(10)
C12 0.0379(10) 0.0285(10) 0.0293(10) 0.0117(8) -0.0029(8) -0.0005(8)
C13 0.0630(15) 0.0579(15) 0.0460(13) 0.0256(12) -0.0094(11) 0.0198(12)
C14 0.0647(17) 0.084(2) 0.089(2) 0.0683(19) -0.0076(15) -0.0139(15)

loop_
_atom_type_symbol
_atom_type_description
_atom_type_scat_dispersion_real
_atom_type_scat_dispersion_imag
_atom_type_scat_source
C C 0.0033 0.0016 'International Tables Vol C Tables 4.2.6.8 and 6.1.1.4'
H H 0.0000 0.0000 'International Tables Vol C Tables 4.2.6.8 and 6.1.1.4'
N N 0.0061 0.0033 'International Tables Vol C Tables 4.2.6.8 and 6.1.1.4'
O O 0.0106 0.0060 'International Tables Vol C Tables 4.2.6.8 and 6.1.1.4'
Ni Ni 0.3393 1.1124 'International Tables Vol C Tables 4.2.6.8 and 6.1.1.4'

loop_
_geom_angle_atom_site_label_1
_geom_angle_atom_site_label_2
_geom_angle_atom_site_label_3
_geom_angle
_geom_angle_site_symmetry_1
_geom_angle_site_symmetry_3
_geom_angle_publ_flag
O3 Ni1 O1 89.90(6) . . ?
O3 Ni1 O2 87.52(5) . . ?
O1 Ni1 O2 173.50(6) . . ?
O3 Ni1 O4 89.26(5) . . ?
O1 Ni1 O4 88.26(6) . . ?
O2 Ni1 O4 85.75(6) . . ?
O3 Ni1 N2 95.65(5) . 2_676 ?
O1 Ni1 N2 92.35(6) . 2_676 ?
O2 Ni1 N2 93.84(6) . 2_676 ?
O4 Ni1 N2 175.06(5) . 2_676 ?
O3 Ni1 N1 173.96(5) . . ?
O1 Ni1 N1 89.36(6) . . ?
O2 Ni1 N1 93.84(5) . . ?
O4 Ni1 N1 96.71(5) . . ?
N2 Ni1 N1 78.39(5) 2_676 . ?
C10 O1 Ni1 123.76(14) . . ?
C10 O1 H1H 110(2) . . ?
Ni1 O1 H1H 110(2) . . ?
C11 O2 Ni1 122.68(13) . . ?
C11 O2 H2H 109.3(19) . . ?
Ni1 O2 H2H 109.9(19) . . ?
C12 O3 Ni1 122.51(12) . . ?
N7 O4 Ni1 119.24(11) . . ?
C1 N1 C3 113.85(13) . . ?
C1 N1 Ni1 114.21(10) . . ?
C3 N1 Ni1 131.93(11) . . ?
C1 N2 C2 113.90(14) . . ?
C1 N2 Ni1 114.84(11) . 2_676 ?
C2 N2 Ni1 131.19(11) . 2_676 ?
C3 N3 C2 117.06(14) . . ?
C2 N4 H4NB 119.7(15) . . ?
C2 N4 H4NA 118.3(16) . . ?
H4NB N4 H4NA 122(2) . . ?
C3 N5 C4 130.98(15) . . ?
C3 N5 H5N 114.7(17) . . ?
C4 N5 H5N 114.3(17) . . ?
C12 N6 C14 121.79(17) . . ?
C12 N6 C13 121.12(19) . . ?
C14 N6 C13 117.09(18) . . ?
O6 N7 O5 123.3(2) . . ?
O6 N7 O4 118.64(18) . . ?
O5 N7 O4 118.06(17) . . ?
O7 N8 O8 120.40(18) . . ?
O7 N8 O9 119.94(18) . . ?
O8 N8 O9 119.63(18) . . ?
N1 C1 N2 127.62(15) . . ?
N1 C1 C1 116.30(17) . 2_676 ?
N2 C1 C1 116.08(17) . 2_676 ?
N4 C2 N3 118.08(16) . . ?
N4 C2 N2 118.34(16) . . ?
N3 C2 N2 123.57(14) . . ?
N3 C3 N5 121.14(15) . . ?
N3 C3 N1 123.84(15) . . ?
N5 C3 N1 115.02(14) . . ?
C5 C4 C9 119.39(17) . . ?
C5 C4 N5 125.41(16) . . ?
C9 C4 N5 115.20(16) . . ?
C4 C5 C6 118.83(18) . . ?
C4 C5 H5A 120.6 . . ?
C6 C5 H5A 120.6 . . ?
C7 C6 C5 121.8(2) . . ?
C7 C6 H6A 119.1 . . ?
C5 C6 H6A 119.1 . . ?
C6 C7 C8 119.34(19) . . ?
C6 C7 H7A 120.3 . . ?
C8 C7 H7A 120.3 . . ?
C7 C8 C9 119.73(18) . . ?
C7 C8 H8A 120.1 . . ?
C9 C8 H8A 120.1 . . ?
C8 C9 C4 120.89(18) . . ?
C8 C9 H9A 119.6 . . ?
C4 C9 H9A 119.6 . . ?
O1 C10 H10A 109.5 . . ?
O1 C10 H10B 109.5 . . ?
H10A C10 H10B 109.5 . . ?
O1 C10 H10C 109.5 . . ?
H10A C10 H10C 109.5 . . ?
H10B C10 H10C 109.5 . . ?
O2 C11 H11A 109.5 . . ?
O2 C11 H11B 109.5 . . ?
H11A C11 H11B 109.5 . . ?
O2 C11 H11C 109.5 . . ?
H11A C11 H11C 109.5 . . ?
H11B C11 H11C 109.5 . . ?
O3 C12 N6 124.07(18) . . ?
O3 C12 H12A 118.0 . . ?
N6 C12 H12A 118.0 . . ?
N6 C13 H13A 109.5 . . ?
N6 C13 H13B 109.5 . . ?
H13A C13 H13B 109.5 . . ?
N6 C13 H13C 109.5 . . ?
H13A C13 H13C 109.5 . . ?
H13B C13 H13C 109.5 . . ?
N6 C14 H14A 109.5 . . ?
N6 C14 H14B 109.5 . . ?
H14A C14 H14B 109.5 . . ?
N6 C14 H14C 109.5 . . ?
H14A C14 H14C 109.5 . . ?
H14B C14 H14C 109.5 . . ?

loop_
_geom_bond_atom_site_label_1
_geom_bond_atom_site_label_2
_geom_bond_distance
_geom_bond_site_symmetry_2
_geom_bond_publ_flag
Ni1 O3 2.0462(12) . ?
Ni1 O1 2.0561(15) . ?
Ni1 O2 2.0603(14) . ?
Ni1 O4 2.0943(13) . ?
Ni1 N2 2.0992(14) 2_676 ?
Ni1 N1 2.1231(13) . ?
O1 C10 1.418(3) . ?
O1 H1H 0.66(2) . ?
O2 C11 1.434(2) . ?
O2 H2H 0.74(2) . ?
O3 C12 1.253(2) . ?
O4 N7 1.315(2) . ?
O5 N7 1.216(2) . ?
O6 N7 1.211(2) . ?
O7 N8 1.238(2) . ?
O8 N8 1.243(2) . ?
O9 N8 1.259(2) . ?
N1 C1 1.320(2) . ?
N1 C3 1.386(2) . ?
N2 C1 1.327(2) . ?
N2 C2 1.381(2) . ?
N2 Ni1 2.0992(14) 2_676 ?
N3 C3 1.323(2) . ?
N3 C2 1.333(2) . ?
N4 C2 1.316(2) . ?
N4 H4NB 0.86(2) . ?
N4 H4NA 0.84(3) . ?
N5 C3 1.329(2) . ?
N5 C4 1.416(2) . ?
N5 H5N 0.81(2) . ?
N6 C12 1.297(2) . ?
N6 C14 1.445(3) . ?
N6 C13 1.457(3) . ?
C1 C1 1.500(3) 2_676 ?
C4 C5 1.379(3) . ?
C4 C9 1.385(2) . ?
C5 C6 1.384(3) . ?
C5 H5A 0.9400 . ?
C6 C7 1.368(3) . ?
C6 H6A 0.9400 . ?
C7 C8 1.372(3) . ?
C7 H7A 0.9400 . ?
C8 C9 1.379(3) . ?
C8 H8A 0.9400 . ?
C9 H9A 0.9400 . ?
C10 H10A 0.9700 . ?
C10 H10B 0.9700 . ?
C10 H10C 0.9700 . ?
C11 H11A 0.9700 . ?
C11 H11B 0.9700 . ?
C11 H11C 0.9700 . ?
C12 H12A 0.9400 . ?
C13 H13A 0.9700 . ?
C13 H13B 0.9700 . ?
C13 H13C 0.9700 . ?
C14 H14A 0.9700 . ?
C14 H14B 0.9700 . ?
C14 H14C 0.9700 . ?

loop_
_geom_hbond_atom_site_label_D
_geom_hbond_atom_site_label_H
_geom_hbond_atom_site_label_A
_geom_hbond_distance_DH
_geom_hbond_distance_HA
_geom_hbond_distance_DA
_geom_hbond_angle_DHA
_geom_hbond_site_symmetry_A
O1 H1H O7 0.66(2) 2.19(2) 2.843(2) 166(3) .
O1 H1H O8 0.66(2) 2.50(2) 3.034(2) 140(3) .
O2 H2H O8 0.74(2) 2.60(2) 3.131(2) 130(2) 2_676
O2 H2H O9 0.74(2) 1.98(3) 2.717(2) 176(3) 2_676
N4 H4NB O3 0.86(2) 1.95(2) 2.772(2) 159(2) 2_676
N4 H4NA O9 0.84(3) 2.13(3) 2.970(2) 178(2) 2_666
N5 H5N O4 0.81(2) 1.98(2) 2.7867(19) 172(2) .
N5 H5N O5 0.81(2) 2.60(2) 3.174(2) 129(2) .

loop_
_geom_torsion_atom_site_label_1
_geom_torsion_atom_site_label_2
_geom_torsion_atom_site_label_3
_geom_torsion_atom_site_label_4
_geom_torsion
_geom_torsion_site_symmetry_1
_geom_torsion_site_symmetry_2
_geom_torsion_site_symmetry_3
_geom_torsion_site_symmetry_4
_geom_torsion_publ_flag
O3 Ni1 O1 C10 31.58(18) . . . . ?
O2 Ni1 O1 C10 98.1(5) . . . . ?
O4 Ni1 O1 C10 120.84(18) . . . . ?
N2 Ni1 O1 C10 -64.07(18) 2_676 . . . ?
N1 Ni1 O1 C10 -142.42(18) . . . . ?
O3 Ni1 O2 C11 133.82(15) . . . . ?
O1 Ni1 O2 C11 67.2(5) . . . . ?
O4 Ni1 O2 C11 44.38(15) . . . . ?
N2 Ni1 O2 C11 -130.68(15) 2_676 . . . ?
N1 Ni1 O2 C11 -52.07(16) . . . . ?
O1 Ni1 O3 C12 117.66(15) . . . . ?
O2 Ni1 O3 C12 -56.38(16) . . . . ?
O4 Ni1 O3 C12 29.40(15) . . . . ?
N2 Ni1 O3 C12 -149.99(15) 2_676 . . . ?
N1 Ni1 O3 C12 -159.4(5) . . . . ?
O3 Ni1 O4 N7 73.84(13) . . . . ?
O1 Ni1 O4 N7 -16.08(13) . . . . ?
O2 Ni1 O4 N7 161.40(13) . . . . ?
N2 Ni1 O4 N7 -113.2(6) 2_676 . . . ?
N1 Ni1 O4 N7 -105.23(13) . . . . ?
O3 Ni1 N1 C1 6.2(6) . . . . ?
O1 Ni1 N1 C1 89.09(12) . . . . ?
O2 Ni1 N1 C1 -96.57(12) . . . . ?
O4 Ni1 N1 C1 177.27(12) . . . . ?
N2 Ni1 N1 C1 -3.43(12) 2_676 . . . ?
O3 Ni1 N1 C3 -173.4(5) . . . . ?
O1 Ni1 N1 C3 -90.48(16) . . . . ?
O2 Ni1 N1 C3 83.86(16) . . . . ?
O4 Ni1 N1 C3 -2.30(16) . . . . ?
N2 Ni1 N1 C3 176.99(16) 2_676 . . . ?
Ni1 O4 N7 O6 -78.5(2) . . . . ?
Ni1 O4 N7 O5 101.39(19) . . . . ?
C3 N1 C1 N2 2.8(3) . . . . ?
Ni1 N1 C1 N2 -176.87(14) . . . . ?
C3 N1 C1 C1 -177.54(17) . . . 2_676 ?
Ni1 N1 C1 C1 2.8(2) . . . 2_676 ?
C2 N2 C1 N1 0.3(3) . . . . ?
Ni1 N2 C1 N1 -177.05(14) 2_676 . . . ?
C2 N2 C1 C1 -179.38(17) . . . 2_676 ?
Ni1 N2 C1 C1 3.3(2) 2_676 . . 2_676 ?
C3 N3 C2 N4 -176.46(17) . . . . ?
C3 N3 C2 N2 3.8(3) . . . . ?
C1 N2 C2 N4 176.42(16) . . . . ?
Ni1 N2 C2 N4 -6.8(3) 2_676 . . . ?
C1 N2 C2 N3 -3.8(2) . . . . ?
Ni1 N2 C2 N3 172.98(13) 2_676 . . . ?
C2 N3 C3 N5 -179.18(17) . . . . ?
C2 N3 C3 N1 -0.2(3) . . . . ?
C4 N5 C3 N3 6.4(3) . . . . ?
C4 N5 C3 N1 -172.64(18) . . . . ?
C1 N1 C3 N3 -2.8(2) . . . . ?
Ni1 N1 C3 N3 176.75(13) . . . . ?
C1 N1 C3 N5 176.18(16) . . . . ?
Ni1 N1 C3 N5 -4.2(2) . . . . ?
C3 N5 C4 C5 -10.0(3) . . . . ?
C3 N5 C4 C9 169.3(2) . . . . ?
C9 C4 C5 C6 0.8(4) . . . . ?
N5 C4 C5 C6 -179.9(2) . . . . ?
C4 C5 C6 C7 0.8(4) . . . . ?
C5 C6 C7 C8 -1.7(4) . . . . ?
C6 C7 C8 C9 0.9(4) . . . . ?
C7 C8 C9 C4 0.7(3) . . . . ?
C5 C4 C9 C8 -1.6(3) . . . . ?
N5 C4 C9 C8 179.02(19) . . . . ?
Ni1 O3 C12 N6 -174.54(15) . . . . ?
C14 N6 C12 O3 0.2(3) . . . . ?
C13 N6 C12 O3 -179.9(2) . . . . ?
